data_7115683
loop_
_publ_author_name
'Yafei Wang'
'Long Chen'
'Reda M. El-Shishtawy'
'Saadullah G. Aziz'
'Klaus Mullen'

_publ_section_title
;
 Synthesis and optophysical properties of dimeric aza-BODIPY dyes with a
 push-pull benzodipyrrolidone core
;
_journal_name_full Chem.Commun.
_journal_page_first 11540
_journal_paper_doi 10.1039/C4cc03759F
_journal_volume 50
_journal_year 2014
_chemical_formula_moiety 'C44 H44 B2 F4 N6 O2'
_chemical_formula_sum 'C44 H44 B2 F4 N6 O2'
_chemical_formula_weight 786.47
_chemical_name_systematic
; 
 ? 
;
_space_group_IT_number 2
_symmetry_cell_setting triclinic
_symmetry_space_group_name_Hall '-P 1'
_symmetry_space_group_name_H-M 'P -1'
_atom_sites_solution_hydrogens geom
_atom_sites_solution_primary direct
_atom_sites_solution_secondary difmap
_audit_creation_method SHELXL-97
_cell_angle_alpha 113.625(4)
_cell_angle_beta 95.348(4)
_cell_angle_gamma 105.167(4)
_cell_formula_units_Z 2
_cell_length_a 11.4702(6)
_cell_length_b 13.1470(6)
_cell_length_c 14.9642(8)
_cell_measurement_reflns_used 18532
_cell_measurement_temperature 193(2)
_cell_measurement_theta_max 28.43
_cell_measurement_theta_min 2.68
_cell_volume 1944.7(2)
_computing_cell_refinement 'SAINT (Bruker, 2006)'
_computing_data_collection 'SAINT (Bruker, 2006)'
_computing_data_reduction 'SAINT (Bruker, 2006)'
_computing_molecular_graphics 'PLATON (Spek, 2009)'
_computing_publication_material 'PLATON (Spek, 2009)'
_computing_structure_refinement 'SHELXL-97 (Sheldrick, 2008)'
_computing_structure_solution 'SIR-97 (Altomare, 1999)'
_diffrn_ambient_temperature 193(2)
_diffrn_detector 'image plate (34 cm diameter)'
_diffrn_detector_area_resol_mean 6.67
_diffrn_detector_type STOE
_diffrn_measured_fraction_theta_full 0.991
_diffrn_measured_fraction_theta_max 0.991
_diffrn_measurement_details ' 209 frames, detector distance = 70 mm'
_diffrn_measurement_device '2-circle goniometer'
_diffrn_measurement_device_type 'STOE IPDS 2T'
_diffrn_measurement_method 'rotation method'
_diffrn_radiation_monochromator graphite
_diffrn_radiation_type MoK\a
_diffrn_radiation_wavelength 0.71073
_diffrn_reflns_av_R_equivalents 0.0946
_diffrn_reflns_av_sigmaI/netI 0.0928
_diffrn_reflns_limit_h_max 15
_diffrn_reflns_limit_h_min -15
_diffrn_reflns_limit_k_max 17
_diffrn_reflns_limit_k_min -17
_diffrn_reflns_limit_l_max 19
_diffrn_reflns_limit_l_min -16
_diffrn_reflns_number 19662
_diffrn_reflns_theta_full 28.23
_diffrn_reflns_theta_max 28.23
_diffrn_reflns_theta_min 2.68
_diffrn_source 'sealed Tube'
_exptl_absorpt_coefficient_mu 0.096
_exptl_absorpt_correction_type none
_exptl_crystal_colour brown
_exptl_crystal_density_diffrn 1.343
_exptl_crystal_density_method 'not measured'
_exptl_crystal_description block
_exptl_crystal_F_000 824
_exptl_crystal_size_max 0.80
_exptl_crystal_size_mid 0.30
_exptl_crystal_size_min 0.18
_refine_diff_density_max 0.364
_refine_diff_density_min -0.289
_refine_diff_density_rms 0.063
_refine_ls_extinction_method none
_refine_ls_goodness_of_fit_ref 0.909
_refine_ls_hydrogen_treatment constr
_refine_ls_matrix_type full
_refine_ls_number_parameters 525
_refine_ls_number_reflns 9507
_refine_ls_number_restraints 0
_refine_ls_restrained_S_all 0.909
_refine_ls_R_factor_all 0.1031
_refine_ls_R_factor_gt 0.0603
_refine_ls_shift/su_max 0.001
_refine_ls_shift/su_mean 0.000
_refine_ls_structure_factor_coef Fsqd
_refine_ls_weighting_details 'calc w=1/[\s^2^(Fo^2^)+(0.1030P)^2^+0.0000P] where P=(Fo^2^+2Fc^2^)/3'
_refine_ls_weighting_scheme calc
_refine_ls_wR_factor_obs 0.1536
_refine_ls_wR_factor_ref 0.1794
_reflns_number_gt 5494
_reflns_number_total 9507
_reflns_threshold_expression >2\s(I)
_cod_data_source_file c4cc03759f2.cif
_cod_data_source_block bodipyh
_cod_original_cell_volume 1944.74(17)
_cod_database_code 7115683

loop_
_symmetry_equiv_pos_as_xyz
'x, y, z'
'-x, -y, -z'

loop_
_atom_site_label
_atom_site_type_symbol
_atom_site_fract_x
_atom_site_fract_y
_atom_site_fract_z
_atom_site_U_iso_or_equiv
_atom_site_adp_type
_atom_site_occupancy
_atom_site_symmetry_multiplicity
_atom_site_calc_flag
_atom_site_refinement_flags
C1 C 0.4299(2) 0.61212(18) 0.65481(16) 0.0321(4) Uani 1 1 d .
H1 H 0.3427 0.5882 0.6320 0.038 Uiso 1 1 calc R
C2 C 0.49269(19) 0.53383(17) 0.62840(15) 0.0297(4) Uani 1 1 d .
N3 N 0.44330(16) 0.41249(14) 0.57100(13) 0.0315(4) Uani 1 1 d .
B4 B 0.3086(2) 0.3362(2) 0.54385(19) 0.0331(5) Uani 1 1 d .
N5 N 0.30673(17) 0.20653(15) 0.47547(14) 0.0347(4) Uani 1 1 d .
C6 C 0.1944(2) 0.1239(2) 0.4269(2) 0.0437(6) Uani 1 1 d .
H6 H 0.1219 0.1459 0.4339 0.052 Uiso 1 1 calc R
C7 C 0.1827(2) 0.0102(2) 0.3685(2) 0.0501(6) Uani 1 1 d .
H7 H 0.1027 -0.0464 0.3356 0.060 Uiso 1 1 calc R
C8 C 0.2883(2) -0.0238(2) 0.35669(19) 0.0440(6) Uani 1 1 d .
H8 H 0.2809 -0.1028 0.3148 0.053 Uiso 1 1 calc R
C9 C 0.4026(2) 0.05916(19) 0.40668(17) 0.0359(5) Uani 1 1 d .
C10 C 0.41204(19) 0.17815(18) 0.46732(16) 0.0321(4) Uani 1 1 d .
N11 N 0.52738(16) 0.25699(15) 0.51502(13) 0.0314(4) Uani 1 1 d .
C12 C 0.53842(19) 0.36798(18) 0.56406(15) 0.0300(4) Uani 1 1 d .
C13 C 0.65678(19) 0.46352(17) 0.61901(15) 0.0300(4) Uani 1 1 d .
C14 C 0.62636(19) 0.56546(18) 0.65895(15) 0.0305(4) Uani 1 1 d .
C15 C 0.6971(2) 0.68533(18) 0.72530(16) 0.0325(4) Uani 1 1 d .
H15 H 0.7842 0.7094 0.7488 0.039 Uiso 1 1 calc R
C16 C 0.63369(19) 0.76290(17) 0.75297(15) 0.0312(4) Uani 1 1 d .
N17 N 0.68031(17) 0.88240(15) 0.82051(13) 0.0332(4) Uani 1 1 d .
B18 B 0.8092(2) 0.9506(2) 0.8845(2) 0.0388(6) Uani 1 1 d .
N19 N 0.80870(17) 1.07936(16) 0.95006(14) 0.0350(4) Uani 1 1 d .
C20 C 0.9187(2) 1.1581(2) 1.01070(18) 0.0412(5) Uani 1 1 d .
H20 H 0.9908 1.1352 1.0080 0.049 Uiso 1 1 calc R
C21 C 0.9278(2) 1.2696(2) 1.07563(19) 0.0448(6) Uani 1 1 d .
H21 H 1.0057 1.3238 1.1174 0.054 Uiso 1 1 calc R
C22 C 0.8224(2) 1.3034(2) 1.08029(18) 0.0419(5) Uani 1 1 d .
H22 H 0.8279 1.3808 1.1253 0.050 Uiso 1 1 calc R
C23 C 0.7106(2) 1.22429(19) 1.01947(17) 0.0367(5) Uani 1 1 d .
C24 C 0.7033(2) 1.10871(18) 0.95020(16) 0.0333(4) Uani 1 1 d .
N25 N 0.59101(17) 1.03313(15) 0.88984(14) 0.0337(4) Uani 1 1 d .
C26 C 0.5839(2) 0.92543(18) 0.83020(16) 0.0323(4) Uani 1 1 d .
C27 C 0.46882(19) 0.83181(18) 0.76321(15) 0.0308(4) Uani 1 1 d .
F28 F 0.26767(12) 0.33684(12) 0.62863(10) 0.0430(3) Uani 1 1 d .
F29 F 0.23060(12) 0.36658(11) 0.49205(11) 0.0421(3) Uani 1 1 d .
O30 O 0.51284(15) 0.04110(13) 0.40503(12) 0.0402(4) Uani 1 1 d .
C31 C 0.5147(2) -0.07303(18) 0.33741(18) 0.0399(5) Uani 1 1 d .
H31A H 0.4749 -0.0937 0.2681 0.048 Uiso 1 1 calc R
H31B H 0.4693 -0.1337 0.3564 0.048 Uiso 1 1 calc R
C32 C 0.6483(2) -0.06634(19) 0.34472(18) 0.0381(5) Uani 1 1 d .
H32A H 0.6825 -0.0601 0.4106 0.046 Uiso 1 1 calc R
H32B H 0.6962 0.0052 0.3401 0.046 Uiso 1 1 calc R
C33 C 0.6632(2) -0.1740(2) 0.26193(19) 0.0464(6) Uani 1 1 d .
H33A H 0.6184 -0.2447 0.2690 0.056 Uiso 1 1 calc R
H33B H 0.6240 -0.1824 0.1964 0.056 Uiso 1 1 calc R
C34 C 0.7963(2) -0.1692(2) 0.2621(2) 0.0453(6) Uani 1 1 d .
H34A H 0.8336 -0.1700 0.3241 0.054 Uiso 1 1 calc R
H34B H 0.8438 -0.0949 0.2615 0.054 Uiso 1 1 calc R
C35 C 0.8056(3) -0.2723(3) 0.1719(3) 0.0744(10) Uani 1 1 d .
H35A H 0.7604 -0.3458 0.1748 0.089 Uiso 1 1 calc R
H35B H 0.7631 -0.2735 0.1106 0.089 Uiso 1 1 calc R
C36 C 0.9344(3) -0.2719(3) 0.1628(2) 0.0660(8) Uani 1 1 d .
H36A H 0.9310 -0.3420 0.1033 0.099 Uiso 1 1 calc R
H36B H 0.9774 -0.2722 0.2224 0.099 Uiso 1 1 calc R
H36C H 0.9794 -0.2014 0.1567 0.099 Uiso 1 1 calc R
C37 C 0.77783(19) 0.44583(18) 0.62694(15) 0.0318(4) Uani 1 1 d .
C38 C 0.7865(2) 0.33722(19) 0.61608(17) 0.0361(5) Uani 1 1 d .
H38 H 0.7133 0.2743 0.6029 0.043 Uiso 1 1 calc R
C39 C 0.9010(2) 0.3211(2) 0.62437(18) 0.0410(5) Uani 1 1 d .
H39 H 0.9053 0.2465 0.6155 0.049 Uiso 1 1 calc R
C40 C 1.0089(2) 0.4118(2) 0.64538(19) 0.0435(5) Uani 1 1 d .
H40 H 1.0873 0.4010 0.6535 0.052 Uiso 1 1 calc R
C41 C 1.0009(2) 0.5188(2) 0.6544(2) 0.0451(6) Uani 1 1 d .
H41 H 1.0744 0.5813 0.6675 0.054 Uiso 1 1 calc R
C42 C 0.8878(2) 0.53549(19) 0.64470(18) 0.0376(5) Uani 1 1 d .
H42 H 0.8842 0.6091 0.6501 0.045 Uiso 1 1 calc R
F43 F 0.83877(15) 0.90466(12) 0.94887(12) 0.0547(4) Uani 1 1 d .
F44 F 0.89860(13) 0.95675(13) 0.82928(12) 0.0576(4) Uani 1 1 d .
O45 O 0.60105(15) 1.24447(13) 1.01752(12) 0.0413(4) Uani 1 1 d .
C46 C 0.6013(2) 1.35948(19) 1.08397(17) 0.0389(5) Uani 1 1 d .
H46A H 0.6568 1.4200 1.0697 0.047 Uiso 1 1 calc R
H46B H 0.6309 1.3765 1.1544 0.047 Uiso 1 1 calc R
C47 C 0.4706(2) 1.35999(19) 1.06675(18) 0.0393(5) Uani 1 1 d .
H47A H 0.4183 1.3056 1.0887 0.047 Uiso 1 1 calc R
H47B H 0.4382 1.3310 0.9942 0.047 Uiso 1 1 calc R
C48 C 0.4612(2) 1.48266(19) 1.12323(18) 0.0388(5) Uani 1 1 d .
H48A H 0.4938 1.5115 1.1957 0.047 Uiso 1 1 calc R
H48B H 0.5138 1.5369 1.1013 0.047 Uiso 1 1 calc R
C49 C 0.3298(2) 1.4847(2) 1.10664(18) 0.0425(5) Uani 1 1 d .
H49A H 0.2798 1.4375 1.1357 0.051 Uiso 1 1 calc R
H49B H 0.2940 1.4468 1.0338 0.051 Uiso 1 1 calc R
C50 C 0.3194(2) 1.6071(2) 1.1520(2) 0.0453(6) Uani 1 1 d .
H50A H 0.3511 1.6439 1.2253 0.054 Uiso 1 1 calc R
H50B H 0.3721 1.6557 1.1253 0.054 Uiso 1 1 calc R
C51 C 0.1879(3) 1.6065(3) 1.1300(2) 0.0584(7) Uani 1 1 d .
H51A H 0.1552 1.5684 1.0574 0.088 Uiso 1 1 calc R
H51B H 0.1868 1.6876 1.1580 0.088 Uiso 1 1 calc R
H51C H 0.1363 1.5633 1.1604 0.088 Uiso 1 1 calc R
C52 C 0.34628(19) 0.84431(17) 0.75097(16) 0.0307(4) Uani 1 1 d .
C53 C 0.3096(2) 0.92187(19) 0.83015(17) 0.0355(5) Uani 1 1 d .
H53 H 0.3663 0.9705 0.8930 0.043 Uiso 1 1 calc R
C54 C 0.1907(2) 0.9276(2) 0.81684(18) 0.0395(5) Uani 1 1 d .
H54 H 0.1667 0.9804 0.8708 0.047 Uiso 1 1 calc R
C55 C 0.1063(2) 0.8573(2) 0.72602(18) 0.0392(5) Uani 1 1 d .
H55 H 0.0241 0.8599 0.7183 0.047 Uiso 1 1 calc R
C56 C 0.1432(2) 0.7830(2) 0.64630(18) 0.0376(5) Uani 1 1 d .
H56 H 0.0866 0.7361 0.5832 0.045 Uiso 1 1 calc R
C57 C 0.2618(2) 0.77709(18) 0.65838(16) 0.0327(4) Uani 1 1 d .
H57 H 0.2864 0.7268 0.6031 0.039 Uiso 1 1 calc R
C58 C 0.50157(19) 0.73228(18) 0.71854(16) 0.0311(4) Uani 1 1 d .

loop_
_atom_site_aniso_label
_atom_site_aniso_U_11
_atom_site_aniso_U_22
_atom_site_aniso_U_33
_atom_site_aniso_U_23
_atom_site_aniso_U_13
_atom_site_aniso_U_12
C1 0.0288(10) 0.0327(10) 0.0338(10) 0.0112(8) 0.0088(8) 0.0136(8)
C2 0.0299(10) 0.0300(10) 0.0296(10) 0.0107(8) 0.0090(8) 0.0136(8)
N3 0.0291(9) 0.0299(8) 0.0353(9) 0.0111(7) 0.0098(7) 0.0137(7)
B4 0.0308(12) 0.0359(12) 0.0364(12) 0.0163(10) 0.0113(10) 0.0152(10)
N5 0.0306(9) 0.0346(9) 0.0383(10) 0.0147(8) 0.0078(8) 0.0117(7)
C6 0.0288(11) 0.0405(12) 0.0536(14) 0.0141(11) 0.0050(10) 0.0109(9)
C7 0.0349(13) 0.0426(13) 0.0564(16) 0.0119(12) 0.0006(11) 0.0067(10)
C8 0.0385(13) 0.0362(12) 0.0472(14) 0.0102(10) 0.0078(10) 0.0106(10)
C9 0.0367(12) 0.0345(11) 0.0367(11) 0.0133(9) 0.0110(9) 0.0147(9)
C10 0.0296(10) 0.0321(10) 0.0340(11) 0.0134(9) 0.0087(8) 0.0109(8)
N11 0.0304(9) 0.0293(8) 0.0344(9) 0.0116(7) 0.0111(7) 0.0123(7)
C12 0.0284(10) 0.0340(10) 0.0321(10) 0.0147(8) 0.0115(8) 0.0154(8)
C13 0.0288(10) 0.0318(10) 0.0306(10) 0.0126(8) 0.0097(8) 0.0127(8)
C14 0.0280(10) 0.0331(10) 0.0331(10) 0.0133(8) 0.0104(8) 0.0151(8)
C15 0.0292(10) 0.0344(11) 0.0337(11) 0.0117(9) 0.0092(8) 0.0150(8)
C16 0.0312(10) 0.0299(10) 0.0300(10) 0.0094(8) 0.0070(8) 0.0119(8)
N17 0.0326(9) 0.0300(9) 0.0332(9) 0.0078(7) 0.0068(7) 0.0145(7)
B18 0.0317(12) 0.0400(13) 0.0396(13) 0.0083(11) 0.0067(10) 0.0191(11)
N19 0.0328(9) 0.0354(9) 0.0357(10) 0.0130(8) 0.0073(8) 0.0141(8)
C20 0.0315(11) 0.0416(12) 0.0438(13) 0.0122(10) 0.0043(10) 0.0138(10)
C21 0.0358(12) 0.0403(12) 0.0461(13) 0.0102(10) 0.0007(10) 0.0109(10)
C22 0.0431(13) 0.0346(11) 0.0401(12) 0.0079(9) 0.0049(10) 0.0157(10)
C23 0.0354(11) 0.0361(11) 0.0383(11) 0.0124(9) 0.0083(9) 0.0178(9)
C24 0.0307(11) 0.0324(10) 0.0356(11) 0.0116(9) 0.0070(8) 0.0140(8)
N25 0.0321(9) 0.0322(9) 0.0349(9) 0.0104(7) 0.0069(7) 0.0152(7)
C26 0.0321(11) 0.0343(10) 0.0323(10) 0.0125(8) 0.0091(8) 0.0168(9)
C27 0.0318(10) 0.0322(10) 0.0303(10) 0.0129(8) 0.0095(8) 0.0137(8)
F28 0.0424(7) 0.0473(7) 0.0463(8) 0.0222(6) 0.0236(6) 0.0185(6)
F29 0.0325(7) 0.0434(7) 0.0549(8) 0.0231(6) 0.0075(6) 0.0180(6)
O30 0.0351(8) 0.0301(7) 0.0482(9) 0.0082(7) 0.0128(7) 0.0131(6)
C31 0.0461(13) 0.0264(10) 0.0427(12) 0.0084(9) 0.0120(10) 0.0151(9)
C32 0.0414(12) 0.0327(11) 0.0404(12) 0.0133(9) 0.0120(10) 0.0161(9)
C33 0.0475(14) 0.0424(13) 0.0464(14) 0.0107(11) 0.0123(11) 0.0240(11)
C34 0.0464(14) 0.0421(13) 0.0518(14) 0.0188(11) 0.0191(11) 0.0216(11)
C35 0.0567(18) 0.072(2) 0.0651(19) -0.0054(16) 0.0083(15) 0.0350(16)
C36 0.0555(17) 0.079(2) 0.0530(17) 0.0115(15) 0.0138(14) 0.0347(16)
C37 0.0311(10) 0.0331(10) 0.0309(10) 0.0104(8) 0.0092(8) 0.0151(8)
C38 0.0345(11) 0.0340(11) 0.0398(12) 0.0137(9) 0.0099(9) 0.0151(9)
C39 0.0381(12) 0.0412(12) 0.0458(13) 0.0159(10) 0.0105(10) 0.0213(10)
C40 0.0335(12) 0.0545(14) 0.0500(14) 0.0232(11) 0.0140(10) 0.0246(11)
C41 0.0296(11) 0.0470(13) 0.0628(16) 0.0262(12) 0.0139(11) 0.0146(10)
C42 0.0311(11) 0.0365(11) 0.0457(13) 0.0167(10) 0.0104(9) 0.0135(9)
F43 0.0577(9) 0.0442(8) 0.0540(9) 0.0123(7) -0.0077(7) 0.0259(7)
F44 0.0350(8) 0.0560(9) 0.0573(9) 0.0001(7) 0.0179(7) 0.0145(7)
O45 0.0373(9) 0.0318(8) 0.0462(9) 0.0060(7) 0.0083(7) 0.0164(7)
C46 0.0444(13) 0.0324(11) 0.0369(12) 0.0090(9) 0.0108(10) 0.0176(9)
C47 0.0402(12) 0.0343(11) 0.0413(12) 0.0116(9) 0.0113(10) 0.0164(9)
C48 0.0419(12) 0.0345(11) 0.0395(12) 0.0119(9) 0.0123(10) 0.0177(10)
C49 0.0425(13) 0.0421(12) 0.0415(13) 0.0130(10) 0.0100(10) 0.0203(10)
C50 0.0507(14) 0.0430(13) 0.0460(13) 0.0153(11) 0.0188(11) 0.0257(11)
C51 0.0611(18) 0.0642(17) 0.0577(17) 0.0212(14) 0.0189(14) 0.0398(15)
C52 0.0299(10) 0.0304(10) 0.0353(11) 0.0145(8) 0.0119(8) 0.0140(8)
C53 0.0380(11) 0.0376(11) 0.0344(11) 0.0138(9) 0.0134(9) 0.0195(9)
C54 0.0402(12) 0.0429(12) 0.0458(13) 0.0207(10) 0.0215(10) 0.0239(10)
C55 0.0320(11) 0.0475(13) 0.0479(13) 0.0251(11) 0.0166(10) 0.0192(10)
C56 0.0328(11) 0.0396(11) 0.0412(12) 0.0170(10) 0.0085(9) 0.0146(9)
C57 0.0331(11) 0.0315(10) 0.0348(11) 0.0134(9) 0.0105(9) 0.0139(8)
C58 0.0302(10) 0.0349(10) 0.0334(10) 0.0159(9) 0.0114(8) 0.0164(8)

loop_
_atom_type_symbol
_atom_type_description
_atom_type_scat_dispersion_real
_atom_type_scat_dispersion_imag
_atom_type_scat_source
C C 0.0033 0.0016 'International Tables Vol C Tables 4.2.6.8 and 6.1.1.4'
H H 0.0000 0.0000 'International Tables Vol C Tables 4.2.6.8 and 6.1.1.4'
B B 0.0013 0.0007 'International Tables Vol C Tables 4.2.6.8 and 6.1.1.4'
N N 0.0061 0.0033 'International Tables Vol C Tables 4.2.6.8 and 6.1.1.4'
O O 0.0106 0.0060 'International Tables Vol C Tables 4.2.6.8 and 6.1.1.4'
F F 0.0171 0.0103 'International Tables Vol C Tables 4.2.6.8 and 6.1.1.4'

loop_
_geom_angle_atom_site_label_1
_geom_angle_atom_site_label_2
_geom_angle_atom_site_label_3
_geom_angle
C2 C1 C58 116.81(19)
C2 C1 H1 121.6
C58 C1 H1 121.6
C1 C2 N3 127.42(19)
C1 C2 C14 124.14(19)
N3 C2 C14 108.43(17)
C12 N3 C2 108.05(17)
C12 N3 B4 122.77(17)
C2 N3 B4 127.27(17)
F29 B4 F28 109.61(18)
F29 B4 N3 113.62(19)
F28 B4 N3 111.04(19)
F29 B4 N5 109.29(18)
F28 B4 N5 108.01(18)
N3 B4 N5 105.04(17)
C6 N5 C10 120.81(19)
C6 N5 B4 116.97(18)
C10 N5 B4 122.20(17)
N5 C6 C7 121.5(2)
N5 C6 H6 119.2
C7 C6 H6 119.2
C6 C7 C8 120.1(2)
C6 C7 H7 120.0
C8 C7 H7 120.0
C9 C8 C7 118.9(2)
C9 C8 H8 120.6
C7 C8 H8 120.6
O30 C9 C8 126.5(2)
O30 C9 C10 113.71(18)
C8 C9 C10 119.8(2)
N5 C10 N11 123.51(18)
N5 C10 C9 118.93(19)
N11 C10 C9 117.55(19)
C12 N11 C10 118.31(18)
N11 C12 N3 125.35(19)
N11 C12 C13 124.65(18)
N3 C12 C13 109.99(17)
C14 C13 C37 130.30(19)
C14 C13 C12 105.60(17)
C37 C13 C12 124.10(17)
C13 C14 C15 133.20(19)
C13 C14 C2 107.93(18)
C15 C14 C2 118.71(18)
C16 C15 C14 116.9(2)
C16 C15 H15 121.6
C14 C15 H15 121.6
C15 C16 N17 127.6(2)
C15 C16 C58 124.26(19)
N17 C16 C58 108.07(17)
C26 N17 C16 108.20(17)
C26 N17 B18 123.80(17)
C16 N17 B18 127.42(18)
F44 B18 F43 109.6(2)
F44 B18 N17 113.1(2)
F43 B18 N17 111.4(2)
F44 B18 N19 108.6(2)
F43 B18 N19 107.98(19)
N17 B18 N19 106.02(17)
C20 N19 C24 121.45(19)
C20 N19 B18 116.01(18)
C24 N19 B18 122.45(18)
N19 C20 C21 121.3(2)
N19 C20 H20 119.4
C21 C20 H20 119.4
C20 C21 C22 119.6(2)
C20 C21 H21 120.2
C22 C21 H21 120.2
C23 C22 C21 119.6(2)
C23 C22 H22 120.2
C21 C22 H22 120.2
O45 C23 C22 125.8(2)
O45 C23 C24 114.18(19)
C22 C23 C24 120.0(2)
N19 C24 N25 123.59(19)
N19 C24 C23 118.02(19)
N25 C24 C23 118.37(19)
C26 N25 C24 117.95(18)
N25 C26 N17 125.76(19)
N25 C26 C27 124.74(18)
N17 C26 C27 109.50(17)
C58 C27 C52 128.39(19)
C58 C27 C26 105.71(18)
C52 C27 C26 125.88(18)
C9 O30 C31 118.07(17)
O30 C31 C32 107.09(18)
O30 C31 H31A 110.3
C32 C31 H31A 110.3
O30 C31 H31B 110.3
C32 C31 H31B 110.3
H31A C31 H31B 108.6
C31 C32 C33 111.67(19)
C31 C32 H32A 109.3
C33 C32 H32A 109.3
C31 C32 H32B 109.3
C33 C32 H32B 109.3
H32A C32 H32B 107.9
C34 C33 C32 114.1(2)
C34 C33 H33A 108.7
C32 C33 H33A 108.7
C34 C33 H33B 108.7
C32 C33 H33B 108.7
H33A C33 H33B 107.6
C33 C34 C35 111.5(2)
C33 C34 H34A 109.3
C35 C34 H34A 109.3
C33 C34 H34B 109.3
C35 C34 H34B 109.3
H34A C34 H34B 108.0
C36 C35 C34 115.4(3)
C36 C35 H35A 108.4
C34 C35 H35A 108.4
C36 C35 H35B 108.4
C34 C35 H35B 108.4
H35A C35 H35B 107.5
C35 C36 H36A 109.5
C35 C36 H36B 109.5
H36A C36 H36B 109.5
C35 C36 H36C 109.5
H36A C36 H36C 109.5
H36B C36 H36C 109.5
C42 C37 C38 117.81(19)
C42 C37 C13 121.61(19)
C38 C37 C13 120.58(19)
C39 C38 C37 120.4(2)
C39 C38 H38 119.8
C37 C38 H38 119.8
C40 C39 C38 121.0(2)
C40 C39 H39 119.5
C38 C39 H39 119.5
C39 C40 C41 118.9(2)
C39 C40 H40 120.6
C41 C40 H40 120.6
C42 C41 C40 120.8(2)
C42 C41 H41 119.6
C40 C41 H41 119.6
C41 C42 C37 121.0(2)
C41 C42 H42 119.5
C37 C42 H42 119.5
C23 O45 C46 117.40(18)
O45 C46 C47 107.13(18)
O45 C46 H46A 110.3
C47 C46 H46A 110.3
O45 C46 H46B 110.3
C47 C46 H46B 110.3
H46A C46 H46B 108.5
C46 C47 C48 112.19(19)
C46 C47 H47A 109.2
C48 C47 H47A 109.2
C46 C47 H47B 109.2
C48 C47 H47B 109.2
H47A C47 H47B 107.9
C49 C48 C47 112.86(19)
C49 C48 H48A 109.0
C47 C48 H48A 109.0
C49 C48 H48B 109.0
C47 C48 H48B 109.0
H48A C48 H48B 107.8
C48 C49 C50 114.0(2)
C48 C49 H49A 108.7
C50 C49 H49A 108.7
C48 C49 H49B 108.7
C50 C49 H49B 108.7
H49A C49 H49B 107.6
C51 C50 C49 112.7(2)
C51 C50 H50A 109.1
C49 C50 H50A 109.1
C51 C50 H50B 109.1
C49 C50 H50B 109.1
H50A C50 H50B 107.8
C50 C51 H51A 109.5
C50 C51 H51B 109.5
H51A C51 H51B 109.5
C50 C51 H51C 109.5
H51A C51 H51C 109.5
H51B C51 H51C 109.5
C57 C52 C53 118.43(19)
C57 C52 C27 119.77(18)
C53 C52 C27 121.80(19)
C54 C53 C52 120.1(2)
C54 C53 H53 120.0
C52 C53 H53 120.0
C55 C54 C53 121.0(2)
C55 C54 H54 119.5
C53 C54 H54 119.5
C54 C55 C56 119.2(2)
C54 C55 H55 120.4
C56 C55 H55 120.4
C57 C56 C55 120.3(2)
C57 C56 H56 119.8
C55 C56 H56 119.8
C56 C57 C52 120.8(2)
C56 C57 H57 119.6
C52 C57 H57 119.6
C27 C58 C1 132.3(2)
C27 C58 C16 108.45(18)
C1 C58 C16 119.07(18)

loop_
_geom_bond_atom_site_label_1
_geom_bond_atom_site_label_2
_geom_bond_distance
C1 C2 1.360(3)
C1 C58 1.431(3)
C1 H1 0.9500
C2 N3 1.393(3)
C2 C14 1.455(3)
N3 C12 1.360(3)
N3 B4 1.518(3)
B4 F29 1.366(3)
B4 F28 1.391(3)
B4 N5 1.591(3)
N5 C6 1.353(3)
N5 C10 1.356(3)
C6 C7 1.357(3)
C6 H6 0.9500
C7 C8 1.399(4)
C7 H7 0.9500
C8 C9 1.373(3)
C8 H8 0.9500
C9 O30 1.346(3)
C9 C10 1.428(3)
C10 N11 1.359(3)
N11 C12 1.308(3)
C12 C13 1.473(3)
C13 C14 1.384(3)
C13 C37 1.468(3)
C14 C15 1.433(3)
C15 C16 1.359(3)
C15 H15 0.9500
C16 N17 1.401(3)
C16 C58 1.447(3)
N17 C26 1.362(3)
N17 B18 1.504(3)
B18 F44 1.381(3)
B18 F43 1.385(3)
B18 N19 1.583(3)
N19 C20 1.355(3)
N19 C24 1.362(3)
C20 C21 1.365(3)
C20 H20 0.9500
C21 C22 1.391(3)
C21 H21 0.9500
C22 C23 1.372(3)
C22 H22 0.9500
C23 O45 1.350(3)
C23 C24 1.430(3)
C24 N25 1.362(3)
N25 C26 1.312(3)
C26 C27 1.475(3)
C27 C58 1.380(3)
C27 C52 1.460(3)
O30 C31 1.442(2)
C31 C32 1.503(3)
C31 H31A 0.9900
C31 H31B 0.9900
C32 C33 1.526(3)
C32 H32A 0.9900
C32 H32B 0.9900
C33 C34 1.511(3)
C33 H33A 0.9900
C33 H33B 0.9900
C34 C35 1.518(4)
C34 H34A 0.9900
C34 H34B 0.9900
C35 C36 1.495(4)
C35 H35A 0.9900
C35 H35B 0.9900
C36 H36A 0.9800
C36 H36B 0.9800
C36 H36C 0.9800
C37 C42 1.400(3)
C37 C38 1.402(3)
C38 C39 1.387(3)
C38 H38 0.9500
C39 C40 1.381(3)
C39 H39 0.9500
C40 C41 1.387(3)
C40 H40 0.9500
C41 C42 1.376(3)
C41 H41 0.9500
C42 H42 0.9500
O45 C46 1.438(2)
C46 C47 1.500(3)
C46 H46A 0.9900
C46 H46B 0.9900
C47 C48 1.530(3)
C47 H47A 0.9900
C47 H47B 0.9900
C48 C49 1.514(3)
C48 H48A 0.9900
C48 H48B 0.9900
C49 C50 1.519(3)
C49 H49A 0.9900
C49 H49B 0.9900
C50 C51 1.511(4)
C50 H50A 0.9900
C50 H50B 0.9900
C51 H51A 0.9800
C51 H51B 0.9800
C51 H51C 0.9800
C52 C57 1.400(3)
C52 C53 1.404(3)
C53 C54 1.385(3)
C53 H53 0.9500
C54 C55 1.385(3)
C54 H54 0.9500
C55 C56 1.391(3)
C55 H55 0.9500
C56 C57 1.383(3)
C56 H56 0.9500
C57 H57 0.9500

loop_
_geom_torsion_atom_site_label_1
_geom_torsion_atom_site_label_2
_geom_torsion_atom_site_label_3
_geom_torsion_atom_site_label_4
_geom_torsion
C58 C1 C2 N3 177.1(2)
C58 C1 C2 C14 -1.5(3)
C1 C2 N3 C12 -179.1(2)
C14 C2 N3 C12 -0.3(2)
C1 C2 N3 B4 -14.7(4)
C14 C2 N3 B4 164.1(2)
C12 N3 B4 F29 -138.5(2)
C2 N3 B4 F29 59.2(3)
C12 N3 B4 F28 97.4(2)
C2 N3 B4 F28 -64.9(3)
C12 N3 B4 N5 -19.1(3)
C2 N3 B4 N5 178.57(19)
F29 B4 N5 C6 -46.8(3)
F28 B4 N5 C6 72.4(3)
N3 B4 N5 C6 -169.0(2)
F29 B4 N5 C10 134.7(2)
F28 B4 N5 C10 -106.1(2)
N3 B4 N5 C10 12.5(3)
C10 N5 C6 C7 -0.1(4)
B4 N5 C6 C7 -178.6(2)
N5 C6 C7 C8 -0.5(4)
C6 C7 C8 C9 1.4(4)
C7 C8 C9 O30 178.8(2)
C7 C8 C9 C10 -1.6(4)
C6 N5 C10 N11 -179.3(2)
B4 N5 C10 N11 -0.9(3)
C6 N5 C10 C9 -0.2(3)
B4 N5 C10 C9 178.25(19)
O30 C9 C10 N5 -179.31(19)
C8 C9 C10 N5 1.0(3)
O30 C9 C10 N11 -0.1(3)
C8 C9 C10 N11 -179.8(2)
N5 C10 N11 C12 -6.4(3)
C9 C10 N11 C12 174.4(2)
C10 N11 C12 N3 -0.6(3)
C10 N11 C12 C13 -179.80(19)
C2 N3 C12 N11 -179.4(2)
B4 N3 C12 N11 15.4(3)
C2 N3 C12 C13 -0.1(2)
B4 N3 C12 C13 -165.37(19)
N11 C12 C13 C14 179.8(2)
N3 C12 C13 C14 0.5(2)
N11 C12 C13 C37 -1.0(3)
N3 C12 C13 C37 179.76(19)
C37 C13 C14 C15 -4.7(4)
C12 C13 C14 C15 174.6(2)
C37 C13 C14 C2 -179.9(2)
C12 C13 C14 C2 -0.7(2)
C1 C2 C14 C13 179.4(2)
N3 C2 C14 C13 0.6(2)
C1 C2 C14 C15 3.4(3)
N3 C2 C14 C15 -175.39(18)
C13 C14 C15 C16 -176.8(2)
C2 C14 C15 C16 -2.0(3)
C14 C15 C16 N17 176.4(2)
C14 C15 C16 C58 -1.1(3)
C15 C16 N17 C26 -176.8(2)
C58 C16 N17 C26 1.0(2)
C15 C16 N17 B18 -5.4(4)
C58 C16 N17 B18 172.4(2)
C26 N17 B18 F44 -125.8(2)
C16 N17 B18 F44 64.0(3)
C26 N17 B18 F43 110.3(2)
C16 N17 B18 F43 -59.9(3)
C26 N17 B18 N19 -6.9(3)
C16 N17 B18 N19 -177.1(2)
F44 B18 N19 C20 -55.3(3)
F43 B18 N19 C20 63.5(3)
N17 B18 N19 C20 -177.0(2)
F44 B18 N19 C24 128.2(2)
F43 B18 N19 C24 -113.0(2)
N17 B18 N19 C24 6.4(3)
C24 N19 C20 C21 1.1(4)
B18 N19 C20 C21 -175.5(2)
N19 C20 C21 C22 0.3(4)
C20 C21 C22 C23 -0.1(4)
C21 C22 C23 O45 178.7(2)
C21 C22 C23 C24 -1.4(4)
C20 N19 C24 N25 179.2(2)
B18 N19 C24 N25 -4.5(3)
C20 N19 C24 C23 -2.5(3)
B18 N19 C24 C23 173.8(2)
O45 C23 C24 N19 -177.4(2)
C22 C23 C24 N19 2.7(3)
O45 C23 C24 N25 1.0(3)
C22 C23 C24 N25 -178.9(2)
N19 C24 N25 C26 1.7(3)
C23 C24 N25 C26 -176.6(2)
C24 N25 C26 N17 -2.2(3)
C24 N25 C26 C27 177.5(2)
C16 N17 C26 N25 177.4(2)
B18 N17 C26 N25 5.6(4)
C16 N17 C26 C27 -2.3(2)
B18 N17 C26 C27 -174.2(2)
N25 C26 C27 C58 -176.9(2)
N17 C26 C27 C58 2.9(2)
N25 C26 C27 C52 1.4(3)
N17 C26 C27 C52 -178.8(2)
C8 C9 O30 C31 6.4(3)
C10 C9 O30 C31 -173.25(19)
C9 O30 C31 C32 175.63(19)
O30 C31 C32 C33 -168.7(2)
C31 C32 C33 C34 176.9(2)
C32 C33 C34 C35 -174.1(3)
C33 C34 C35 C36 177.1(3)
C14 C13 C37 C42 -25.7(4)
C12 C13 C37 C42 155.2(2)
C14 C13 C37 C38 154.8(2)
C12 C13 C37 C38 -24.3(3)
C42 C37 C38 C39 1.0(3)
C13 C37 C38 C39 -179.5(2)
C37 C38 C39 C40 1.3(4)
C38 C39 C40 C41 -2.4(4)
C39 C40 C41 C42 1.3(4)
C40 C41 C42 C37 1.0(4)
C38 C37 C42 C41 -2.1(3)
C13 C37 C42 C41 178.4(2)
C22 C23 O45 C46 0.9(3)
C24 C23 O45 C46 -179.0(2)
C23 O45 C46 C47 179.3(2)
O45 C46 C47 C48 -172.46(19)
C46 C47 C48 C49 180.0(2)
C47 C48 C49 C50 -173.4(2)
C48 C49 C50 C51 177.4(2)
C58 C27 C52 C57 -33.6(3)
C26 C27 C52 C57 148.4(2)
C58 C27 C52 C53 145.9(2)
C26 C27 C52 C53 -32.0(3)
C57 C52 C53 C54 2.3(3)
C27 C52 C53 C54 -177.2(2)
C52 C53 C54 C55 0.1(4)
C53 C54 C55 C56 -2.2(4)
C54 C55 C56 C57 1.7(3)
C55 C56 C57 C52 0.8(3)
C53 C52 C57 C56 -2.8(3)
C27 C52 C57 C56 176.73(19)
C52 C27 C58 C1 -5.5(4)
C26 C27 C58 C1 172.8(2)
C52 C27 C58 C16 179.5(2)
C26 C27 C58 C16 -2.2(2)
C2 C1 C58 C27 -176.2(2)
C2 C1 C58 C16 -1.6(3)
C15 C16 C58 C27 178.8(2)
N17 C16 C58 C27 0.9(2)
C15 C16 C58 C1 3.0(3)
N17 C16 C58 C1 -174.87(18)
